data_7027130
loop_
_publ_author_name
'McNelis, Brian J.'
'Nathan, Lawrence C.'
'Clark, Curtis J.'

_publ_contact_author
;       Brian J. McNelis
        Department of Chemistry
        Santa Clara University
        500 El Camino Real
        Santa Clara, CA  95053-0270
        U.S.A.
;
_publ_section_title
;
 Design, synthesis and crystal structure of a copper dimetallocyclophane
 complex exhibiting unique rotational isomerism
;
_journal_issue 11
_journal_name_full 'Journal of the Chemical Society, Dalton Transactions'
_journal_page_first 1831
_journal_paper_doi 10.1039/a807579d
_journal_year 1999
_chemical_formula_sum 'C45 H39 Cu2 N5 O6'
_chemical_formula_weight 872.89
_chemical_name_systematic
; 
 ? 
;
_space_group_IT_number 15
_symmetry_cell_setting monoclinic
_symmetry_space_group_name_Hall '-C 2yc'
_symmetry_space_group_name_H-M 'C 1 2/c 1'
_atom_sites_solution_hydrogens 'difmap; geom for nitromethane'
_atom_sites_solution_primary direct
_atom_sites_solution_secondary difmap
_audit_creation_method SHELXL
_cell_angle_alpha 90.00
_cell_angle_beta 115.257(5)
_cell_angle_gamma 90.00
_cell_formula_units_Z 8
_cell_length_a 29.647(3)
_cell_length_b 14.834(3)
_cell_length_c 19.991(2)
_cell_measurement_reflns_used 35
_cell_measurement_temperature 183
_cell_measurement_theta_max 13.50
_cell_measurement_theta_min 4.61
_cell_volume 7951(2)
_computing_cell_refinement 'Siemens XSCANS'
_computing_data_collection 'Siemens XSCANS'
_computing_data_reduction 'Siemens SHELXTL'
_computing_molecular_graphics 'Siemens SHELXTL'
_computing_publication_material 'Siemens SHELXTL'
_computing_structure_refinement 'SHELXL-93 (Sheldrick, 1993)'
_computing_structure_solution 'SHELXS-86 (Sheldrick, 1990)'
_diffrn_ambient_temperature 183
_diffrn_measurement_device 'Siemens P4'
_diffrn_measurement_method '\w scans'
_diffrn_radiation_monochromator graphite
_diffrn_radiation_source 'fine-focus sealed tube'
_diffrn_radiation_type MoK\a
_diffrn_radiation_wavelength 0.71073
_diffrn_reflns_av_R_equivalents 0.0330
_diffrn_reflns_av_sigmaI/netI 0.0669
_diffrn_reflns_limit_h_max 35
_diffrn_reflns_limit_h_min -1
_diffrn_reflns_limit_k_max 17
_diffrn_reflns_limit_k_min -1
_diffrn_reflns_limit_l_max 21
_diffrn_reflns_limit_l_min -23
_diffrn_reflns_number 8086
_diffrn_reflns_theta_max 25.00
_diffrn_reflns_theta_min 2.11
_diffrn_standards_interval_count 97
_diffrn_standards_number 3
_exptl_absorpt_coefficient_mu 1.126
_exptl_absorpt_correction_T_max 1.0000
_exptl_absorpt_correction_T_min 0.6780
_exptl_absorpt_correction_type empirical
_exptl_crystal_colour 'dark green'
_exptl_crystal_density_diffrn 1.458
_exptl_crystal_description block
_exptl_crystal_F_000 3600
_exptl_crystal_size_max .46
_exptl_crystal_size_mid .38
_exptl_crystal_size_min .26
_refine_diff_density_max 0.548
_refine_diff_density_min -0.643
_refine_diff_density_rms 0.081
_refine_ls_extinction_method none
_refine_ls_goodness_of_fit_all 1.020
_refine_ls_goodness_of_fit_obs 1.067
_refine_ls_hydrogen_treatment 'ref all except nitromethane methyl'
_refine_ls_matrix_type full
_refine_ls_number_parameters 668
_refine_ls_number_reflns 7009
_refine_ls_number_restraints 0
_refine_ls_restrained_S_all 1.026
_refine_ls_restrained_S_obs 1.067
_refine_ls_R_factor_all 0.0688
_refine_ls_R_factor_obs 0.0453
_refine_ls_shift/esd_max -0.001
_refine_ls_shift/esd_mean 0.000
_refine_ls_structure_factor_coef Fsqd
_refine_ls_weighting_details 'w=1/[\s^2^(Fo^2^)+(0.0569P)^2^+1.4674P] where P=(Fo^2^+2Fc^2^)/3'
_refine_ls_weighting_scheme calc
_refine_ls_wR_factor_all 0.1208
_refine_ls_wR_factor_obs 0.1069
_reflns_number_observed 5238
_reflns_number_total 7010
_reflns_observed_criterion >2sigma(I)
_cod_data_source_file 807579dsup1.cif
_cod_data_source_block 2
_cod_depositor_comments
;
The following automatic conversions were performed:

'_symmetry_cell_setting' value 'Monoclinic' changed to 'monoclinic'
according to /home/saulius/struct/CIF-dictionaries/cif_core.dic
dictionary named 'cif_core.dic' version 2.4.2 from 2011-04-26.

Automatic conversion script
Id: cif_fix_values 1891 2012-01-12 08:04:46Z andrius 

The following automatic conversions were performed:

'_refine_ls_weighting_scheme' value 'calc
w=1/[\s^2^(Fo^2^)+(0.0569P)^2^+1.4674P] where P=(Fo^2^+2Fc^2^)/3' was
changed to 'calc'. New tag '_refine_ls_weighting_details' was
created. The value of the new tag was set to
'w=1/[\s^2^(Fo^2^)+(0.0569P)^2^+1.4674P] where P=(Fo^2^+2Fc^2^)/3'.

Automatic conversion script
Id: cif_fix_values 3143 2015-03-26 13:38:13Z robertas 
;
_cod_original_cell_volume 7951.3(19)
_cod_original_sg_symbol_H-M C2/c
_cod_database_code 7027130

loop_
_symmetry_equiv_pos_as_xyz
'x, y, z'
'-x, y, -z+1/2'
'x+1/2, y+1/2, z'
'-x+1/2, y+1/2, -z+1/2'
'-x, -y, -z'
'x, -y, z-1/2'
'-x+1/2, -y+1/2, -z'
'x+1/2, -y+1/2, z-1/2'

loop_
_atom_site_aniso_label
_atom_site_aniso_U_11
_atom_site_aniso_U_22
_atom_site_aniso_U_33
_atom_site_aniso_U_23
_atom_site_aniso_U_13
_atom_site_aniso_U_12
Cu1 0.0247(2) 0.0190(2) 0.0260(2) -0.0028(2) 0.0090(2) -0.0023(2)
O1A 0.0295(13) 0.0212(13) 0.0338(13) -0.0034(11) 0.0107(11) -0.0006(11)
N1A 0.029(2) 0.0183(15) 0.0231(14) -0.0022(12) 0.0117(12) -0.0034(13)
C1A 0.034(2) 0.020(2) 0.024(2) 0.0027(14) 0.017(2) 0.001(2)
C2A 0.042(2) 0.020(2) 0.029(2) 0.001(2) 0.019(2) -0.002(2)
C3A 0.042(2) 0.029(2) 0.031(2) 0.005(2) 0.022(2) 0.013(2)
C4A 0.030(2) 0.048(3) 0.031(2) -0.001(2) 0.010(2) 0.008(2)
C5A 0.027(2) 0.036(2) 0.031(2) -0.004(2) 0.009(2) 0.000(2)
C6A 0.029(2) 0.025(2) 0.026(2) -0.0016(15) 0.013(2) -0.002(2)
C7A 0.027(2) 0.024(2) 0.026(2) -0.0042(15) 0.0108(15) -0.006(2)
C8A 0.030(2) 0.013(2) 0.030(2) -0.0038(15) 0.012(2) -0.006(2)
C9A 0.032(2) 0.009(2) 0.029(2) -0.0002(14) 0.0140(15) 0.0003(14)
C10A 0.025(2) 0.029(2) 0.023(2) 0.002(2) 0.0054(15) 0.006(2)
C11A 0.025(2) 0.029(2) 0.031(2) -0.002(2) 0.010(2) -0.003(2)
O1B 0.0298(13) 0.0223(13) 0.0264(12) -0.0021(10) 0.0112(10) -0.0023(10)
N1B 0.030(2) 0.021(2) 0.0189(13) -0.0030(12) 0.0095(12) -0.0035(13)
C1B 0.036(2) 0.025(2) 0.017(2) -0.0043(14) 0.0132(15) 0.002(2)
C2B 0.045(2) 0.032(2) 0.025(2) -0.002(2) 0.021(2) 0.004(2)
C3B 0.047(2) 0.035(2) 0.020(2) 0.003(2) 0.012(2) 0.016(2)
C4B 0.033(2) 0.052(3) 0.025(2) -0.001(2) 0.005(2) 0.010(2)
C5B 0.030(2) 0.037(2) 0.027(2) -0.008(2) 0.008(2) 0.003(2)
C6B 0.030(2) 0.028(2) 0.021(2) -0.0052(15) 0.0094(15) 0.001(2)
C7B 0.029(2) 0.029(2) 0.024(2) -0.005(2) 0.012(2) -0.010(2)
C8B 0.033(2) 0.021(2) 0.024(2) -0.0025(15) 0.010(2) -0.005(2)
C9B 0.029(2) 0.023(2) 0.026(2) -0.0023(15) 0.0106(15) -0.0022(15)
C10B 0.067(3) 0.015(2) 0.026(2) 0.003(2) 0.012(2) 0.000(2)
C11B 0.053(2) 0.018(2) 0.029(2) -0.005(2) 0.017(2) -0.005(2)
Cu2 0.0300(2) 0.0181(2) 0.0193(2) -0.0008(2) 0.0130(2) 0.0007(2)
O1C 0.0451(15) 0.0217(13) 0.0317(13) -0.0035(11) 0.0249(12) -0.0051(12)
N1C 0.0221(14) 0.022(2) 0.0193(13) -0.0033(12) 0.0101(11) -0.0017(12)
C1C 0.022(2) 0.023(2) 0.021(2) 0.0007(14) 0.0066(13) 0.0027(14)
C2C 0.027(2) 0.030(2) 0.024(2) 0.005(2) 0.012(2) -0.001(2)
C3C 0.028(2) 0.026(2) 0.029(2) 0.010(2) 0.009(2) 0.000(2)
C4C 0.031(2) 0.021(2) 0.034(2) -0.002(2) 0.009(2) -0.002(2)
C5C 0.024(2) 0.025(2) 0.024(2) 0.000(2) 0.0057(15) 0.0026(15)
C6C 0.020(2) 0.023(2) 0.021(2) 0.0016(14) 0.0055(13) 0.0010(14)
C7C 0.023(2) 0.024(2) 0.023(2) -0.0041(15) 0.0108(14) 0.0010(15)
C8C 0.029(2) 0.028(2) 0.023(2) -0.005(2) 0.013(2) 0.000(2)
C9C 0.032(2) 0.025(2) 0.018(2) -0.0040(14) 0.0145(14) -0.0029(15)
C10C 0.036(2) 0.024(2) 0.042(2) 0.007(2) 0.016(2) -0.004(2)
C11C 0.033(2) 0.020(2) 0.023(2) 0.0043(15) 0.014(2) 0.002(2)
O1D 0.057(2) 0.0206(13) 0.0230(12) 0.0006(11) 0.0200(12) 0.0063(12)
N1D 0.0258(14) 0.026(2) 0.0160(13) -0.0017(12) 0.0099(11) 0.0018(13)
C1D 0.028(2) 0.022(2) 0.026(2) 0.0041(15) 0.0124(15) -0.0021(15)
C2D 0.036(2) 0.027(2) 0.026(2) 0.003(2) 0.012(2) -0.006(2)
C3D 0.031(2) 0.037(2) 0.032(2) 0.019(2) 0.008(2) 0.000(2)
C4D 0.053(3) 0.026(2) 0.049(2) 0.010(2) 0.027(2) 0.012(2)
C5D 0.057(3) 0.026(2) 0.035(2) -0.001(2) 0.023(2) 0.005(2)
C6D 0.030(2) 0.022(2) 0.024(2) 0.0010(15) 0.0104(15) -0.0005(15)
C7D 0.027(2) 0.020(2) 0.024(2) -0.0013(15) 0.0101(14) 0.0022(15)
C8D 0.033(2) 0.026(2) 0.021(2) 0.002(2) 0.015(2) 0.001(2)
C9D 0.030(2) 0.023(2) 0.016(2) 0.0027(13) 0.0112(14) 0.0036(15)
C10D 0.038(2) 0.017(2) 0.031(2) 0.000(2) 0.019(2) 0.007(2)
C11D 0.037(2) 0.026(2) 0.034(2) -0.007(2) 0.011(2) 0.000(2)
C0 0.046(3) 0.096(4) 0.062(3) -0.040(3) 0.025(2) -0.019(3)
N0 0.045(2) 0.051(2) 0.050(2) -0.014(2) 0.025(2) -0.019(2)
O01 0.079(3) 0.060(2) 0.082(3) -0.004(2) 0.038(2) 0.015(2)
O02 0.053(2) 0.143(4) 0.047(2) -0.021(2) 0.022(2) -0.022(2)

loop_
_atom_site_label
_atom_site_type_symbol
_atom_site_fract_x
_atom_site_fract_y
_atom_site_fract_z
_atom_site_U_iso_or_equiv
_atom_site_thermal_displace_type
_atom_site_occupancy
_atom_site_calc_flag
_atom_site_refinement_flags
_atom_site_disorder_group
Cu1 Cu 0.497622(15) 0.71003(3) 0.56656(2) 0.02386(13) Uani 1 d . .
O1A O 0.53967(9) 0.6088(2) 0.57760(13) 0.0292(6) Uani 1 d . .
N1A N 0.55312(11) 0.7905(2) 0.6266(2) 0.0234(6) Uani 1 d . .
C1A C 0.58779(13) 0.6042(2) 0.6150(2) 0.0243(7) Uani 1 d . .
C2A C 0.61190(15) 0.5212(3) 0.6171(2) 0.0289(8) Uani 1 d . .
C3A C 0.66261(15) 0.5110(3) 0.6557(2) 0.0318(9) Uani 1 d . .
C4A C 0.69265(15) 0.5827(3) 0.6946(2) 0.0373(9) Uani 1 d . .
C5A C 0.67025(14) 0.6640(3) 0.6933(2) 0.0327(9) Uani 1 d . .
C6A C 0.61848(13) 0.6773(2) 0.6544(2) 0.0265(8) Uani 1 d . .
C7A C 0.59900(13) 0.7653(2) 0.6579(2) 0.0255(8) Uani 1 d . .
C8A C 0.54177(14) 0.8842(2) 0.6413(2) 0.0246(7) Uani 1 d . .
C9A C 0.51938(13) 0.8837(2) 0.6968(2) 0.0232(7) Uani 1 d . .
C10A C 0.46843(13) 0.8838(3) 0.6753(2) 0.0273(8) Uani 1 d . .
C11A C 0.55104(14) 0.8832(3) 0.7725(2) 0.0288(8) Uani 1 d . .
O1B O 0.45660(9) 0.8088(2) 0.51535(13) 0.0264(5) Uani 1 d . .
N1B N 0.44069(10) 0.6312(2) 0.55205(15) 0.0234(6) Uani 1 d . .
C1B C 0.40858(13) 0.8075(2) 0.4740(2) 0.0252(8) Uani 1 d . .
C2B C 0.3855(2) 0.8846(3) 0.4297(2) 0.0321(9) Uani 1 d . .
C3B C 0.3352(2) 0.8885(3) 0.3871(2) 0.0350(9) Uani 1 d . .
C4B C 0.3045(2) 0.8172(3) 0.3848(2) 0.0393(10) Uani 1 d . .
C5B C 0.32475(14) 0.7414(3) 0.4260(2) 0.0328(9) Uani 1 d . .
C6B C 0.37661(13) 0.7350(3) 0.4708(2) 0.0267(8) Uani 1 d . .
C7B C 0.39492(14) 0.6532(3) 0.5124(2) 0.0275(8) Uani 1 d . .
C8B C 0.44986(15) 0.5425(3) 0.5882(2) 0.0270(8) Uani 1 d . .
C9B C 0.47543(13) 0.5475(2) 0.6718(2) 0.0260(8) Uani 1 d . .
C10B C 0.4875(2) 0.6266(3) 0.7115(2) 0.0387(10) Uani 1 d . .
C11B C 0.4878(2) 0.4673(3) 0.7115(2) 0.0335(9) Uani 1 d . .
H2A H 0.5931(13) 0.4752(26) 0.5936(19) 0.021(9) Uiso 1 d . .
H3A H 0.6768(16) 0.4594(33) 0.6555(24) 0.046(13) Uiso 1 d . .
H4A H 0.7280(14) 0.5768(25) 0.7181(19) 0.024(9) Uiso 1 d . .
H5A H 0.6909(14) 0.7089(26) 0.7177(21) 0.025(10) Uiso 1 d . .
H7A H 0.6245(14) 0.8039(26) 0.6865(21) 0.029(10) Uiso 1 d . .
H8A1 H 0.5691(12) 0.9219(23) 0.6598(17) 0.012(8) Uiso 1 d . .
H8A2 H 0.5184(12) 0.9115(23) 0.5944(18) 0.015(8) Uiso 1 d . .
H10A H 0.4478(16) 0.8853(30) 0.6271(25) 0.046(12) Uiso 1 d . .
H11A H 0.5866(14) 0.8814(25) 0.7912(20) 0.028(10) Uiso 1 d . .
H2B H 0.4065(12) 0.9274(25) 0.4307(18) 0.016(9) Uiso 1 d . .
H3B H 0.3240(14) 0.9463(29) 0.3598(21) 0.034(11) Uiso 1 d . .
H4B H 0.2719(16) 0.8175(28) 0.3553(24) 0.038(12) Uiso 1 d . .
H5B H 0.3026(14) 0.6922(26) 0.4284(20) 0.027(10) Uiso 1 d . .
H7B H 0.3713(14) 0.6161(26) 0.5102(20) 0.026(10) Uiso 1 d . .
H8B1 H 0.4192(12) 0.5131(22) 0.5721(17) 0.012(8) Uiso 1 d . .
H8B2 H 0.4710(12) 0.5107(22) 0.5741(17) 0.012(8) Uiso 1 d . .
H10B H 0.4792(15) 0.6785(30) 0.6881(23) 0.037(11) Uiso 1 d . .
H11B H 0.4836(16) 0.4143(31) 0.6861(23) 0.044(12) Uiso 1 d . .
Cu2 Cu 0.134378(15) 0.29440(3) 0.36512(2) 0.02162(12) Uani 1 d . .
O1C O 0.15639(10) 0.3879(2) 0.32022(13) 0.0298(6) Uani 1 d . .
N1C N 0.12017(10) 0.3785(2) 0.42973(14) 0.0208(6) Uani 1 d . .
C1C C 0.16675(12) 0.4712(2) 0.3422(2) 0.0228(7) Uani 1 d . .
C2C C 0.18732(13) 0.5284(3) 0.3055(2) 0.0270(8) Uani 1 d . .
C3C C 0.19961(13) 0.6169(3) 0.3265(2) 0.0289(8) Uani 1 d . .
C4C C 0.19121(14) 0.6539(3) 0.3846(2) 0.0307(8) Uani 1 d . .
C5C C 0.17075(13) 0.6010(3) 0.4203(2) 0.0260(8) Uani 1 d . .
C6C C 0.15791(12) 0.5101(2) 0.4009(2) 0.0222(7) Uani 1 d . .
C7C C 0.13413(12) 0.4616(2) 0.4393(2) 0.0231(7) Uani 1 d . .
C8C C 0.09319(13) 0.3435(3) 0.4711(2) 0.0261(8) Uani 1 d . .
C9C C 0.04124(13) 0.3146(2) 0.4195(2) 0.0236(7) Uani 1 d . .
C10C C 0.00807(14) 0.3747(3) 0.3678(2) 0.0343(9) Uani 1 d . .
C11C C 0.02383(14) 0.2292(2) 0.4239(2) 0.0245(8) Uani 1 d . .
O1D O 0.14738(10) 0.2022(2) 0.43735(13) 0.0324(6) Uani 1 d . .
N1D N 0.12627(10) 0.2083(2) 0.28606(14) 0.0222(6) Uani 1 d . .
C1D C 0.16232(13) 0.1201(2) 0.4338(2) 0.0248(7) Uani 1 d . .
C2D C 0.18799(14) 0.0715(3) 0.5005(2) 0.0301(8) Uani 1 d . .
C3D C 0.20760(14) -0.0114(3) 0.5006(2) 0.0352(9) Uani 1 d . .
C4D C 0.2013(2) -0.0536(3) 0.4352(2) 0.0406(10) Uani 1 d . .
C5D C 0.1755(2) -0.0093(3) 0.3698(2) 0.0378(9) Uani 1 d . .
C6D C 0.15650(13) 0.0781(2) 0.3670(2) 0.0253(7) Uani 1 d . .
C7D C 0.13631(13) 0.1239(2) 0.2970(2) 0.0240(7) Uani 1 d . .
C8D C 0.11296(14) 0.2416(3) 0.2099(2) 0.0252(8) Uani 1 d . .
C9D C 0.05854(13) 0.2658(2) 0.1682(2) 0.0224(7) Uani 1 d . .
C10D C 0.02527(14) 0.2055(3) 0.1190(2) 0.0272(8) Uani 1 d . .
C11D C 0.04063(15) 0.3505(3) 0.1753(2) 0.0337(9) Uani 1 d . .
H2C H 0.1943(12) 0.5060(24) 0.2647(19) 0.020(9) Uiso 1 d . .
H3C H 0.2153(12) 0.6535(24) 0.3015(19) 0.018(9) Uiso 1 d . .
H4C H 0.2020(17) 0.7111(32) 0.3993(25) 0.054(14) Uiso 1 d . .
H5C H 0.1656(14) 0.6223(27) 0.4556(22) 0.030(11) Uiso 1 d . .
H7C H 0.1271(14) 0.4984(27) 0.4736(21) 0.034(11) Uiso 1 d . .
H8C1 H 0.0918(10) 0.3877(21) 0.5057(16) 0.001(7) Uiso 1 d . .
H8C2 H 0.1134(15) 0.2978(27) 0.4983(22) 0.032(11) Uiso 1 d . .
H10C H 0.0195(16) 0.4325(33) 0.3642(24) 0.050(13) Uiso 1 d . .
H11C H 0.0440(17) 0.1906(31) 0.4535(25) 0.047(13) Uiso 1 d . .
H2D H 0.1905(17) 0.1023(34) 0.5394(27) 0.058(15) Uiso 1 d . .
H3D H 0.2248(15) -0.0382(32) 0.5456(24) 0.046(12) Uiso 1 d . .
H4D H 0.2108(18) -0.1112(35) 0.4311(27) 0.060(15) Uiso 1 d . .
H5D H 0.1713(15) -0.0355(30) 0.3263(24) 0.043(12) Uiso 1 d . .
H7D H 0.1314(12) 0.0855(24) 0.2550(19) 0.019(9) Uiso 1 d . .
H8D1 H 0.1330(12) 0.2886(23) 0.2155(17) 0.008(8) Uiso 1 d . .
H8D2 H 0.1222(13) 0.1932(25) 0.1809(20) 0.024(9) Uiso 1 d . .
H10D H 0.0347(13) 0.1500(27) 0.1160(19) 0.023(9) Uiso 1 d . .
H11D H 0.0679(16) 0.3936(30) 0.2122(23) 0.045(12) Uiso 1 d . .
C0 C 0.7363(2) 0.7956(4) 0.5921(3) 0.068(2) Uani 1 d . .
H01 H 0.7684(2) 0.7670(4) 0.6136(3) 0.101 Uiso 0.63(7) calc PR 1
H02 H 0.7348(2) 0.8359(4) 0.5536(3) 0.101 Uiso 0.63(7) calc PR 1
H03 H 0.7108(2) 0.7506(4) 0.5716(3) 0.101 Uiso 0.63(7) calc PR 1
H01' H 0.7075(2) 0.8019(4) 0.5457(3) 0.101 Uiso 0.37(7) d PR 2
H02' H 0.7412(2) 0.7331(4) 0.6057(3) 0.101 Uiso 0.37(7) d PR 2
H03' H 0.7651(2) 0.8184(4) 0.5874(3) 0.101 Uiso 0.37(7) d PR 2
N0 N 0.72855(14) 0.8468(3) 0.6495(2) 0.0472(9) Uani 1 d . .
O01 O 0.6898(2) 0.8877(3) 0.6324(2) 0.0722(11) Uani 1 d . .
O02 O 0.76078(13) 0.8420(4) 0.7123(2) 0.0805(13) Uani 1 d . .

loop_
_atom_type_symbol
_atom_type_description
_atom_type_scat_dispersion_real
_atom_type_scat_dispersion_imag
_atom_type_scat_source
C C 0.0033 0.0016 'International Tables Vol C Tables 4.2.6.8 and 6.1.1.4'
H H 0.0000 0.0000 'International Tables Vol C Tables 4.2.6.8 and 6.1.1.4'
N N 0.0061 0.0033 'International Tables Vol C Tables 4.2.6.8 and 6.1.1.4'
O O 0.0106 0.0060 'International Tables Vol C Tables 4.2.6.8 and 6.1.1.4'
Cu Cu 0.3201 1.2651 'International Tables Vol C Tables 4.2.6.8 and 6.1.1.4'

loop_
_geom_angle_atom_site_label_1
_geom_angle_atom_site_label_2
_geom_angle_atom_site_label_3
_geom_angle
_geom_angle_site_symmetry_1
_geom_angle_site_symmetry_3
O1B Cu1 O1A 155.18(11) . .
O1B Cu1 N1B 93.85(11) . .
O1A Cu1 N1B 91.52(11) . .
O1B Cu1 N1A 92.14(11) . .
O1A Cu1 N1A 94.12(11) . .
N1B Cu1 N1A 152.72(11) . .
C1A O1A Cu1 127.8(2) . .
C7A N1A C8A 117.1(3) . .
C7A N1A Cu1 123.7(2) . .
C8A N1A Cu1 119.0(2) . .
O1A C1A C2A 118.7(3) . .
O1A C1A C6A 124.4(3) . .
C2A C1A C6A 116.9(3) . .
C3A C2A C1A 122.0(4) . .
C3A C2A H2A 120.5(23) . .
C1A C2A H2A 117.5(23) . .
C2A C3A C4A 121.1(4) . .
C2A C3A H3A 120.5(29) . .
C4A C3A H3A 118.5(29) . .
C5A C4A C3A 118.2(4) . .
C5A C4A H4A 120.8(23) . .
C3A C4A H4A 120.8(23) . .
C4A C5A C6A 122.5(4) . .
C4A C5A H5A 115.5(24) . .
C6A C5A H5A 121.9(24) . .
C5A C6A C1A 119.4(3) . .
C5A C6A C7A 117.7(3) . .
C1A C6A C7A 123.0(3) . .
N1A C7A C6A 127.0(3) . .
N1A C7A H7A 122.5(24) . .
C6A C7A H7A 110.5(23) . .
N1A C8A C9A 110.2(3) . .
N1A C8A H8A1 114.2(20) . .
C9A C8A H8A1 107.2(20) . .
N1A C8A H8A2 108.8(20) . .
C9A C8A H8A2 110.4(19) . .
H8A1 C8A H8A2 105.8(28) . .
C10A C9A C11A 118.4(3) . .
C10A C9A C8A 122.3(3) . .
C11A C9A C8A 119.4(3) . .
C9A C10A C11A 121.0(3) . 2_656
C9A C10A H10A 119.4(28) . .
C11A C10A H10A 119.6(28) 2_656 .
C10A C11A C9A 120.7(3) 2_656 .
C10A C11A H11A 116.5(22) 2_656 .
C9A C11A H11A 122.8(22) . .
C1B O1B Cu1 127.1(2) . .
C7B N1B C8B 117.0(3) . .
C7B N1B Cu1 123.5(3) . .
C8B N1B Cu1 119.5(2) . .
O1B C1B C6B 124.6(3) . .
O1B C1B C2B 119.0(3) . .
C6B C1B C2B 116.4(3) . .
C3B C2B C1B 121.7(4) . .
C3B C2B H2B 123.6(22) . .
C1B C2B H2B 114.6(22) . .
C2B C3B C4B 121.1(4) . .
C2B C3B H3B 113.4(23) . .
C4B C3B H3B 125.5(22) . .
C5B C4B C3B 119.6(4) . .
C5B C4B H4B 118.3(28) . .
C3B C4B H4B 122.0(28) . .
C4B C5B C6B 120.9(4) . .
C4B C5B H5B 120.0(22) . .
C6B C5B H5B 118.8(22) . .
C5B C6B C1B 120.3(3) . .
C5B C6B C7B 117.5(3) . .
C1B C6B C7B 122.2(3) . .
N1B C7B C6B 127.4(3) . .
N1B C7B H7B 118.7(25) . .
C6B C7B H7B 113.8(24) . .
N1B C8B C9B 113.6(3) . .
N1B C8B H8B1 107.5(20) . .
C9B C8B H8B1 111.0(19) . .
N1B C8B H8B2 108.4(20) . .
C9B C8B H8B2 106.1(20) . .
H8B1 C8B H8B2 110.2(28) . .
C10B C9B C11B 117.5(3) . .
C10B C9B C8B 124.2(3) . .
C11B C9B C8B 118.3(3) . .
C9B C10B C10B 121.4(2) . 2_656
C9B C10B H10B 119.7(28) . .
C10B C10B H10B 118.9(28) 2_656 .
C9B C11B C11B 121.1(2) . 2_656
C9B C11B H11B 118.6(27) . .
C11B C11B H11B 119.8(27) 2_656 .
O1D Cu2 O1C 151.34(12) . .
O1D Cu2 N1D 93.37(11) . .
O1C Cu2 N1D 92.47(11) . .
O1D Cu2 N1C 89.34(11) . .
O1C Cu2 N1C 93.43(11) . .
N1D Cu2 N1C 162.47(11) . .
C1C O1C Cu2 127.5(2) . .
C7C N1C C8C 118.2(3) . .
C7C N1C Cu2 124.0(2) . .
C8C N1C Cu2 117.8(2) . .
O1C C1C C2C 119.0(3) . .
O1C C1C C6C 124.1(3) . .
C2C C1C C6C 116.9(3) . .
C3C C2C C1C 121.9(3) . .
C3C C2C H2C 117.0(21) . .
C1C C2C H2C 121.0(21) . .
C2C C3C C4C 120.5(3) . .
C2C C3C H3C 119.6(20) . .
C4C C3C H3C 119.8(21) . .
C5C C4C C3C 119.0(4) . .
C5C C4C H4C 122.7(31) . .
C3C C4C H4C 118.1(31) . .
C4C C5C C6C 122.2(4) . .
C4C C5C H5C 120.1(27) . .
C6C C5C H5C 117.7(27) . .
C5C C6C C1C 119.3(3) . .
C5C C6C C7C 117.9(3) . .
C1C C6C C7C 122.7(3) . .
N1C C7C C6C 126.8(3) . .
N1C C7C H7C 119.5(23) . .
C6C C7C H7C 113.6(23) . .
N1C C8C C9C 111.0(3) . .
N1C C8C H8C1 111.3(17) . .
C9C C8C H8C1 109.9(16) . .
N1C C8C H8C2 102.6(25) . .
C9C C8C H8C2 114.6(25) . .
H8C1 C8C H8C2 107.2(29) . .
C11C C9C C10C 117.8(3) . .
C11C C9C C8C 121.1(3) . .
C10C C9C C8C 121.0(3) . .
C11D C10C C9C 121.0(4) 2 .
C11D C10C H10C 120.6(27) 2 .
C9C C10C H10C 118.4(27) . .
C10D C11C C9C 120.9(3) 2 .
C10D C11C H11C 119.9(31) 2 .
C9C C11C H11C 119.1(31) . .
C1D O1D Cu2 126.3(2) . .
C7D N1D C8D 116.1(3) . .
C7D N1D Cu2 123.8(2) . .
C8D N1D Cu2 119.7(2) . .
O1D C1D C6D 123.6(3) . .
O1D C1D C2D 118.8(3) . .
C6D C1D C2D 117.5(3) . .
C3D C2D C1D 121.4(4) . .
C3D C2D H2D 126.4(32) . .
C1D C2D H2D 112.1(32) . .
C2D C3D C4D 121.3(4) . .
C2D C3D H3D 117.0(29) . .
C4D C3D H3D 121.7(29) . .
C5D C4D C3D 118.6(4) . .
C5D C4D H4D 115.6(32) . .
C3D C4D H4D 125.6(32) . .
C4D C5D C6D 122.2(4) . .
C4D C5D H5D 120.1(28) . .
C6D C5D H5D 117.7(28) . .
C5D C6D C1D 118.9(3) . .
C5D C6D C7D 117.9(3) . .
C1D C6D C7D 122.9(3) . .
N1D C7D C6D 126.6(3) . .
N1D C7D H7D 119.0(20) . .
C6D C7D H7D 114.3(20) . .
N1D C8D C9D 113.6(3) . .
N1D C8D H8D1 105.1(20) . .
C9D C8D H8D1 112.5(20) . .
N1D C8D H8D2 109.0(20) . .
C9D C8D H8D2 109.4(19) . .
H8D1 C8D H8D2 106.9(27) . .
C10D C9D C11D 117.9(3) . .
C10D C9D C8D 120.7(3) . .
C11D C9D C8D 121.4(3) . .
C9D C10D C11C 121.4(3) . 2
C9D C10D H10D 120.2(23) . .
C11C C10D H10D 118.4(23) 2 .
C10C C11D C9D 121.0(4) 2 .
C10C C11D H11D 124.8(23) 2 .
C9D C11D H11D 114.1(23) . .
N0 C0 H01 109.5(3) . .
N0 C0 H02 109.5(3) . .
H01 C0 H02 109.5 . .
N0 C0 H03 109.5(2) . .
H01 C0 H03 109.5 . .
H02 C0 H03 109.5 . .
N0 C0 H01' 109.4(3) . .
N0 C0 H02' 109.4(3) . .
H01' C0 H02' 109.5 . .
N0 C0 H03' 109.6(2) . .
H01' C0 H03' 109.5 . .
H02' C0 H03' 109.5 . .
O01 N0 O02 123.6(4) . .
O01 N0 C0 118.8(4) . .
O02 N0 C0 117.4(4) . .

loop_
_geom_bond_atom_site_label_1
_geom_bond_atom_site_label_2
_geom_bond_distance
_geom_bond_site_symmetry_2
Cu1 O1B 1.900(2) .
Cu1 O1A 1.903(2) .
Cu1 N1B 1.970(3) .
Cu1 N1A 1.972(3) .
O1A C1A 1.299(4) .
N1A C7A 1.286(5) .
N1A C8A 1.488(4) .
C1A C2A 1.414(5) .
C1A C6A 1.419(5) .
C2A C3A 1.374(5) .
C2A H2A 0.88(4) .
C3A C4A 1.392(6) .
C3A H3A 0.88(5) .
C4A C5A 1.372(6) .
C4A H4A 0.95(4) .
C5A C6A 1.407(5) .
C5A H5A 0.89(4) .
C6A C7A 1.443(5) .
C7A H7A 0.93(4) .
C8A C9A 1.516(5) .
C8A H8A1 0.92(3) .
C8A H8A2 0.98(3) .
C9A C10A 1.383(5) .
C9A C11A 1.400(5) .
C10A C11A 1.392(5) 2_656
C10A H10A 0.89(4) .
C11A C10A 1.392(5) 2_656
C11A H11A 0.96(4) .
O1B C1B 1.306(4) .
N1B C7B 1.288(5) .
N1B C8B 1.469(5) .
C1B C6B 1.416(5) .
C1B C2B 1.429(5) .
C2B C3B 1.367(6) .
C2B H2B 0.88(4) .
C3B C4B 1.383(6) .
C3B H3B 0.99(4) .
C4B C5B 1.372(6) .
C4B H4B 0.89(4) .
C5B C6B 1.414(5) .
C5B H5B 1.00(4) .
C6B C7B 1.441(5) .
C7B H7B 0.88(4) .
C8B C9B 1.514(5) .
C8B H8B1 0.93(3) .
C8B H8B2 0.92(3) .
C9B C10B 1.376(5) .
C9B C11B 1.389(5) .
C10B C10B 1.395(8) 2_656
C10B H10B 0.88(4) .
C11B C11B 1.394(7) 2_656
C11B H11B 0.91(5) .
Cu2 O1D 1.905(2) .
Cu2 O1C 1.912(2) .
Cu2 N1D 1.965(3) .
Cu2 N1C 1.966(3) .
O1C C1C 1.303(4) .
N1C C7C 1.289(5) .
N1C C8C 1.469(4) .
C1C C2C 1.418(5) .
C1C C6C 1.428(5) .
C2C C3C 1.378(5) .
C2C H2C 0.98(4) .
C3C C4C 1.400(5) .
C3C H3C 0.98(4) .
C4C C5C 1.366(5) .
C4C H4C 0.91(5) .
C5C C6C 1.410(5) .
C5C H5C 0.84(4) .
C6C C7C 1.437(5) .
C7C H7C 0.97(4) .
C8C C9C 1.505(5) .
C8C H8C1 0.97(3) .
C8C H8C2 0.91(4) .
C9C C11C 1.386(5) .
C9C C10C 1.400(5) .
C10C C11D 1.376(5) 2
C10C H10C 0.94(5) .
C11C C10D 1.383(5) 2
C11C H11C 0.86(5) .
O1D C1D 1.307(4) .
N1D C7D 1.285(4) .
N1D C8D 1.485(4) .
C1D C6D 1.416(5) .
C1D C2D 1.418(5) .
C2D C3D 1.359(6) .
C2D H2D 0.88(5) .
C3D C4D 1.389(6) .
C3D H3D 0.91(4) .
C4D C5D 1.368(6) .
C4D H4D 0.91(5) .
C5D C6D 1.406(5) .
C5D H5D 0.91(4) .
C6D C7D 1.437(5) .
C7D H7D 0.97(4) .
C8D C9D 1.509(5) .
C8D H8D1 0.89(3) .
C8D H8D2 1.03(4) .
C9D C10D 1.382(5) .
C9D C11D 1.395(5) .
C10D C11C 1.383(5) 2
C10D H10D 0.88(4) .
C11D C10C 1.376(5) 2
C11D H11D 1.05(4) .
C0 N0 1.473(6) .
C0 H01 0.96 .
C0 H02 0.96 .
C0 H03 0.96 .
C0 H01' 0.96 .
C0 H02' 0.96 .
C0 H03' 0.96 .
N0 O01 1.211(5) .
N0 O02 1.214(5) .

loop_
_geom_torsion_atom_site_label_1
_geom_torsion_atom_site_label_2
_geom_torsion_atom_site_label_3
_geom_torsion_atom_site_label_4
_geom_torsion
_geom_torsion_site_symmetry_4
C8A C9A C10A C10A -179.5(4) 2_656
C8B C9B C10B C11B -179.3(4) 2_656
C8C C9C C10C C10D -175.5(4) 2
C8D C9D C10D C11C -174.9(3) 2
